data_7014196
loop_
_publ_author_name
'Haumann, Marco'
'Meijboom, Reinout'
'Moss, John R.'
'Roodt, Andreas'

_publ_section_title
;
 Synthesis, crystal structure and hydroformylation activity of
 triphenylphosphite modified cobalt catalysts.
;
_journal_issue 11
_journal_name_full 'Dalton transactions (Cambridge, England : 2003)'
_journal_page_first 1679
_journal_page_last 1686
_journal_paper_doi 10.1039/b403033h
_journal_year 2004
_chemical_formula_sum 'C42 H30 Co2 O12 P2'
_chemical_formula_weight 906.46
_chemical_name_systematic
;
?
;
_space_group_IT_number 2
_symmetry_cell_setting triclinic
_symmetry_space_group_name_Hall '-P 1'
_symmetry_space_group_name_H-M 'P -1'
_atom_sites_solution_hydrogens geom
_atom_sites_solution_primary direct
_atom_sites_solution_secondary difmap
_audit_creation_method SHELXL-97
_cell_angle_alpha 63.7430(10)
_cell_angle_beta 89.6420(10)
_cell_angle_gamma 65.7760(10)
_cell_formula_units_Z 1
_cell_length_a 9.3422(2)
_cell_length_b 11.0745(2)
_cell_length_c 12.0715(2)
_cell_measurement_temperature 203(2)
_cell_volume 997.70(4)
_computing_cell_refinement 'DENZO-SMN (Otwinowski & Minor, 1997)'
_computing_data_collection 'COLLECT (2000)'
_computing_data_reduction 'DENZO-SMN (Otwinowski & Minor, 1997)'
_computing_molecular_graphics 'DIAMOND (Brandenberg & Berndt, 1999)'
_computing_publication_material 'SHELXL-97 (Sheldrick, 1997)'
_computing_structure_refinement 'SHELXL-97 (Sheldrick, 1997)'
_computing_structure_solution 'SHELXS-97 (Sheldrick, 1990)'
_diffrn_ambient_temperature 203(2)
_diffrn_measured_fraction_theta_full 0.994
_diffrn_measured_fraction_theta_max 0.994
_diffrn_measurement_device_type 'Nonius Kappa CCD diffractometer'
_diffrn_measurement_method '1.2\% \f scans and \w scans'
_diffrn_radiation_monochromator graphite
_diffrn_radiation_source 'fine-focus sealed tube'
_diffrn_radiation_type MoK\a
_diffrn_radiation_wavelength 0.71073
_diffrn_reflns_av_R_equivalents 0.0262
_diffrn_reflns_av_sigmaI/netI 0.0461
_diffrn_reflns_limit_h_max 12
_diffrn_reflns_limit_h_min -11
_diffrn_reflns_limit_k_max 14
_diffrn_reflns_limit_k_min -14
_diffrn_reflns_limit_l_max 15
_diffrn_reflns_limit_l_min -15
_diffrn_reflns_number 8620
_diffrn_reflns_theta_full 27.46
_diffrn_reflns_theta_max 27.46
_diffrn_reflns_theta_min 3.65
_exptl_absorpt_coefficient_mu 0.975
_exptl_absorpt_correction_type none
_exptl_crystal_colour 'Dark red'
_exptl_crystal_density_diffrn 1.509
_exptl_crystal_density_meas ?
_exptl_crystal_density_method 'not measured'
_exptl_crystal_description Cuboidal
_exptl_crystal_F_000 462
_exptl_crystal_size_max 0.20
_exptl_crystal_size_mid 0.15
_exptl_crystal_size_min 0.15
_refine_diff_density_max 0.271
_refine_diff_density_min -0.285
_refine_ls_extinction_method none
_refine_ls_goodness_of_fit_ref 1.004
_refine_ls_hydrogen_treatment mixed
_refine_ls_matrix_type full
_refine_ls_number_parameters 263
_refine_ls_number_reflns 4543
_refine_ls_number_restraints 0
_refine_ls_restrained_S_all 1.004
_refine_ls_R_factor_all 0.0501
_refine_ls_R_factor_gt 0.0293
_refine_ls_shift/su_max 0.001
_refine_ls_shift/su_mean 0.000
_refine_ls_structure_factor_coef Fsqd
_refine_ls_weighting_details 'calc w=1/[\s^2^(Fo^2^)+(0.0216P)^2^+0.2716P] where P=(Fo^2^+2Fc^2^)/3'
_refine_ls_weighting_scheme calc
_refine_ls_wR_factor_gt 0.0583
_refine_ls_wR_factor_ref 0.0640
_reflns_number_gt 3538
_reflns_number_total 4543
_reflns_threshold_expression >2sigma(I)
_cod_data_source_file b403033h.txt
_cod_data_source_block codimer
_cod_depositor_comments
;
The following automatic conversions were performed:
'_symmetry_cell_setting' value 'Triclinic' changed to 'triclinic'
according to '/home/saulius/struct/CIF-dictionaries/cif_core.dic'
dictionary named 'cif_core.dic' version 2.4.1 from 2010-06-29.

Automatic conversion script
Id: cif_fix_enum 1527 2010-12-29 10:47:43Z saulius 

The following automatic conversions were performed:

'_exptl_crystal_density_meas' value 'N/A' was changed to '?' - the
value is perceived as not measured.

Automatic conversion script
Id: cif_fix_values 3008 2015-01-20 13:52:24Z robertas 
;
_cod_original_cell_volume 997.70(3)
_cod_original_sg_symbol_H-M P-1
_cod_database_code 7014196

loop_
_symmetry_equiv_pos_as_xyz
'x, y, z'
'-x, -y, -z'

loop_
_atom_site_label
_atom_site_type_symbol
_atom_site_fract_x
_atom_site_fract_y
_atom_site_fract_z
_atom_site_U_iso_or_equiv
_atom_site_adp_type
_atom_site_occupancy
_atom_site_calc_flag
_atom_site_refinement_flags
_atom_site_disorder_assembly
_atom_site_disorder_group
Co Co 0.92780(3) 0.54815(2) 0.38297(2) 0.02227(8) Uani 1 d . . .
P P 0.80330(5) 0.62460(5) 0.20029(4) 0.02237(10) Uani 1 d . . .
C1 C 0.9735(2) 0.7031(2) 0.33644(17) 0.0319(4) Uani 1 d . . .
C2 C 1.0825(2) 0.3755(2) 0.39866(16) 0.0294(4) Uani 1 d . . .
C3 C 0.7589(2) 0.5504(2) 0.45280(17) 0.0348(4) Uani 1 d . . .
O11 O 0.90407(13) 0.60245(13) 0.09712(11) 0.0267(3) Uani 1 d . . .
O13 O 0.68148(13) 0.80086(13) 0.11752(11) 0.0295(3) Uani 1 d . . .
O12 O 0.68800(13) 0.55534(13) 0.18791(11) 0.0274(3) Uani 1 d . . .
O1 O 1.00229(19) 0.80318(17) 0.30550(14) 0.0512(4) Uani 1 d . . .
O2 O 1.18288(17) 0.26683(15) 0.40703(13) 0.0456(4) Uani 1 d . . .
O3 O 0.64961(17) 0.5511(2) 0.49681(15) 0.0583(4) Uani 1 d . . .
C11 C 1.0374(2) 0.6325(2) 0.07662(15) 0.0258(4) Uani 1 d . . .
C21 C 0.7260(2) 0.4014(2) 0.26194(16) 0.0264(4) Uani 1 d . . .
C31 C 0.5657(2) 0.87905(18) 0.16866(16) 0.0268(4) Uani 1 d . . .
C16 C 1.1843(2) 0.5123(2) 0.10192(17) 0.0334(4) Uani 1 d . . .
H16 H 1.1950 0.4139 0.1347 0.040 Uiso 1 calc R . .
C22 C 0.8530(2) 0.2914(2) 0.24916(18) 0.0343(4) Uani 1 d . . .
H22 H 0.9200 0.3166 0.1943 0.041 Uiso 1 calc R . .
C12 C 1.0180(2) 0.7773(2) 0.02720(18) 0.0359(4) Uani 1 d . . .
H12 H 0.9162 0.8581 0.0089 0.043 Uiso 1 calc R . .
C26 C 0.6247(2) 0.3683(2) 0.33951(19) 0.0390(5) Uani 1 d . . .
H26 H 0.5379 0.4452 0.3463 0.047 Uiso 1 calc R . .
C32 C 0.4367(2) 0.8505(2) 0.19565(19) 0.0365(4) Uani 1 d . . .
H32 H 0.4262 0.7761 0.1835 0.044 Uiso 1 calc R . .
C36 C 0.5827(2) 0.9878(2) 0.1847(2) 0.0395(5) Uani 1 d . . .
H36 H 0.6715 1.0067 0.1654 0.047 Uiso 1 calc R . .
C14 C 1.2997(2) 0.6844(3) 0.0300(2) 0.0449(5) Uani 1 d . . .
H14 H 1.3898 0.7021 0.0147 0.054 Uiso 1 calc R . .
C33 C 0.3219(2) 0.9329(2) 0.2412(2) 0.0465(5) Uani 1 d . . .
H33 H 0.2331 0.9140 0.2603 0.056 Uiso 1 calc R . .
C34 C 0.3369(3) 1.0418(2) 0.2585(2) 0.0471(5) Uani 1 d . . .
H34 H 0.2588 1.0971 0.2897 0.057 Uiso 1 calc R . .
C35 C 0.4660(3) 1.0696(2) 0.2302(2) 0.0498(6) Uani 1 d . . .
H35 H 0.4759 1.1447 0.2417 0.060 Uiso 1 calc R . .
C23 C 0.8800(3) 0.1431(2) 0.3187(2) 0.0464(5) Uani 1 d . . .
H23 H 0.9671 0.0662 0.3121 0.056 Uiso 1 calc R . .
C13 C 1.1512(3) 0.8023(3) 0.0048(2) 0.0463(5) Uani 1 d . . .
H13 H 1.1402 0.9008 -0.0281 0.056 Uiso 1 calc R . .
C15 C 1.3159(2) 0.5401(3) 0.07775(19) 0.0418(5) Uani 1 d . . .
H15 H 1.4172 0.4597 0.0941 0.050 Uiso 1 calc R . .
C24 C 0.7804(3) 0.1071(3) 0.3974(2) 0.0525(6) Uani 1 d . . .
H24 H 0.7993 0.0061 0.4443 0.063 Uiso 1 calc R . .
C25 C 0.6527(3) 0.2195(3) 0.4075(2) 0.0533(6) Uani 1 d . . .
H25 H 0.5843 0.1948 0.4610 0.064 Uiso 1 calc R . .

loop_
_atom_site_aniso_label
_atom_site_aniso_U_11
_atom_site_aniso_U_22
_atom_site_aniso_U_33
_atom_site_aniso_U_23
_atom_site_aniso_U_13
_atom_site_aniso_U_12
Co 0.02420(13) 0.02237(13) 0.02026(13) -0.01145(10) 0.00378(9) -0.00929(10)
P 0.0227(2) 0.0226(2) 0.0203(2) -0.01100(18) 0.00358(16) -0.00834(18)
C1 0.0382(10) 0.0310(10) 0.0250(9) -0.0141(8) 0.0034(8) -0.0137(9)
C2 0.0364(10) 0.0301(10) 0.0221(9) -0.0131(8) 0.0039(7) -0.0150(9)
C3 0.0347(11) 0.0446(11) 0.0271(10) -0.0199(9) 0.0032(8) -0.0167(9)
O11 0.0284(6) 0.0330(7) 0.0253(6) -0.0186(5) 0.0094(5) -0.0149(5)
O13 0.0294(7) 0.0231(6) 0.0246(6) -0.0087(5) 0.0046(5) -0.0050(5)
O12 0.0254(6) 0.0278(6) 0.0276(6) -0.0125(5) 0.0014(5) -0.0118(5)
O1 0.0745(11) 0.0398(8) 0.0479(9) -0.0179(7) 0.0087(8) -0.0371(8)
O2 0.0496(9) 0.0316(8) 0.0450(9) -0.0233(7) 0.0042(7) -0.0038(7)
O3 0.0387(8) 0.1019(14) 0.0480(9) -0.0426(10) 0.0226(7) -0.0369(9)
C11 0.0277(9) 0.0328(10) 0.0209(8) -0.0162(8) 0.0084(7) -0.0137(8)
C21 0.0298(9) 0.0301(9) 0.0225(9) -0.0131(7) 0.0022(7) -0.0158(8)
C31 0.0259(9) 0.0219(9) 0.0228(9) -0.0086(7) 0.0011(7) -0.0048(7)
C16 0.0334(10) 0.0316(10) 0.0292(10) -0.0144(8) 0.0083(8) -0.0100(8)
C22 0.0359(10) 0.0370(11) 0.0375(11) -0.0224(9) 0.0104(8) -0.0183(9)
C12 0.0369(11) 0.0342(11) 0.0402(11) -0.0219(9) 0.0151(8) -0.0151(9)
C26 0.0390(11) 0.0458(12) 0.0392(11) -0.0223(10) 0.0150(9) -0.0236(10)
C32 0.0305(10) 0.0345(11) 0.0487(12) -0.0257(9) 0.0056(8) -0.0121(8)
C36 0.0332(10) 0.0255(10) 0.0560(13) -0.0180(9) 0.0056(9) -0.0117(8)
C14 0.0421(12) 0.0703(16) 0.0476(13) -0.0387(12) 0.0217(10) -0.0364(12)
C33 0.0317(11) 0.0457(13) 0.0617(15) -0.0289(11) 0.0156(10) -0.0140(10)
C34 0.0427(12) 0.0403(12) 0.0535(14) -0.0299(11) 0.0116(10) -0.0067(10)
C35 0.0498(13) 0.0341(12) 0.0682(16) -0.0325(11) 0.0032(11) -0.0128(10)
C23 0.0506(13) 0.0344(12) 0.0550(14) -0.0242(10) 0.0064(10) -0.0171(10)
C13 0.0595(14) 0.0475(13) 0.0557(14) -0.0335(11) 0.0280(11) -0.0356(11)
C15 0.0283(10) 0.0528(13) 0.0370(11) -0.0234(10) 0.0079(8) -0.0102(9)
C24 0.0687(16) 0.0364(12) 0.0485(14) -0.0109(10) 0.0012(11) -0.0309(12)
C25 0.0622(15) 0.0605(15) 0.0440(13) -0.0178(12) 0.0202(11) -0.0418(13)

loop_
_atom_type_symbol
_atom_type_description
_atom_type_scat_dispersion_real
_atom_type_scat_dispersion_imag
_atom_type_scat_source
C C 0.0033 0.0016 'International Tables Vol C Tables 4.2.6.8 and 6.1.1.4'
H H 0.0000 0.0000 'International Tables Vol C Tables 4.2.6.8 and 6.1.1.4'
O O 0.0106 0.0060 'International Tables Vol C Tables 4.2.6.8 and 6.1.1.4'
P P 0.1023 0.0942 'International Tables Vol C Tables 4.2.6.8 and 6.1.1.4'
Co Co 0.3494 0.9721 'International Tables Vol C Tables 4.2.6.8 and 6.1.1.4'

loop_
_geom_angle_atom_site_label_1
_geom_angle_atom_site_label_2
_geom_angle_atom_site_label_3
_geom_angle
_geom_angle_site_symmetry_1
_geom_angle_site_symmetry_3
_geom_angle_publ_flag
C3 Co C1 119.61(9) . . ?
C3 Co C2 120.61(9) . . ?
C1 Co C2 117.47(8) . . ?
C3 Co P 93.88(6) . . ?
C1 Co P 95.48(6) . . ?
C2 Co P 95.87(6) . . ?
C3 Co Co 83.44(6) . 2_766 ?
C1 Co Co 85.98(6) . 2_766 ?
C2 Co Co 85.42(5) . 2_766 ?
P Co Co 177.319(19) . 2_766 ?
O12 P O11 98.57(6) . . ?
O12 P O13 99.18(6) . . ?
O11 P O13 99.00(6) . . ?
O12 P Co 118.79(5) . . ?
O11 P Co 119.18(5) . . ?
O13 P Co 118.00(5) . . ?
O1 C1 Co 179.43(17) . . ?
O2 C2 Co 178.57(17) . . ?
O3 C3 Co 179.11(17) . . ?
C11 O11 P 123.16(10) . . ?
C31 O13 P 121.59(10) . . ?
C21 O12 P 123.29(10) . . ?
C12 C11 C16 122.04(17) . . ?
C12 C11 O11 120.61(15) . . ?
C16 C11 O11 117.27(16) . . ?
C26 C21 C22 121.97(18) . . ?
C26 C21 O12 117.10(16) . . ?
C22 C21 O12 120.77(16) . . ?
C32 C31 C36 121.48(17) . . ?
C32 C31 O13 120.22(16) . . ?
C36 C31 O13 118.23(16) . . ?
C11 C16 C15 118.28(18) . . ?
C21 C22 C23 118.59(19) . . ?
C11 C12 C13 118.66(18) . . ?
C21 C26 C25 118.60(19) . . ?
C31 C32 C33 118.96(18) . . ?
C31 C36 C35 118.69(19) . . ?
C13 C14 C15 119.74(19) . . ?
C34 C33 C32 120.6(2) . . ?
C35 C34 C33 119.71(19) . . ?
C34 C35 C36 120.60(19) . . ?
C24 C23 C22 120.5(2) . . ?
C14 C13 C12 120.6(2) . . ?
C14 C15 C16 120.67(18) . . ?
C23 C24 C25 119.9(2) . . ?
C24 C25 C26 120.5(2) . . ?

loop_
_geom_bond_atom_site_label_1
_geom_bond_atom_site_label_2
_geom_bond_distance
_geom_bond_site_symmetry_2
_geom_bond_publ_flag
Co C3 1.780(2) . ?
Co C1 1.785(2) . ?
Co C2 1.7874(19) . ?
Co P 2.1224(4) . ?
Co Co 2.6722(4) 2_766 ?
P O12 1.5977(12) . ?
P O11 1.6012(12) . ?
P O13 1.6029(11) . ?
C1 O1 1.148(2) . ?
C2 O2 1.143(2) . ?
C3 O3 1.147(2) . ?
O11 C11 1.409(2) . ?
O13 C31 1.413(2) . ?
O12 C21 1.411(2) . ?
C11 C12 1.371(3) . ?
C11 C16 1.377(2) . ?
C21 C26 1.370(3) . ?
C21 C22 1.376(2) . ?
C31 C32 1.370(3) . ?
C31 C36 1.370(3) . ?
C16 C15 1.385(3) . ?
C22 C23 1.382(3) . ?
C12 C13 1.382(3) . ?
C26 C25 1.381(3) . ?
C32 C33 1.385(3) . ?
C36 C35 1.391(3) . ?
C14 C13 1.374(3) . ?
C14 C15 1.376(3) . ?
C33 C34 1.371(3) . ?
C34 C35 1.369(3) . ?
C23 C24 1.372(3) . ?
C24 C25 1.379(3) . ?

loop_
_geom_torsion_atom_site_label_1
_geom_torsion_atom_site_label_2
_geom_torsion_atom_site_label_3
_geom_torsion_atom_site_label_4
_geom_torsion
_geom_torsion_site_symmetry_1
_geom_torsion_site_symmetry_2
_geom_torsion_site_symmetry_3
_geom_torsion_site_symmetry_4
_geom_torsion_publ_flag
C3 Co P O12 -42.25(8) . . . . ?
C1 Co P O12 -162.51(8) . . . . ?
C2 Co P O12 79.08(8) . . . . ?
Co Co P O12 -39.6(4) 2_766 . . . ?
C3 Co P O11 -162.36(8) . . . . ?
C1 Co P O11 77.38(8) . . . . ?
C2 Co P O11 -41.03(8) . . . . ?
Co Co P O11 -159.7(4) 2_766 . . . ?
C3 Co P O13 77.65(8) . . . . ?
C1 Co P O13 -42.61(8) . . . . ?
C2 Co P O13 -161.02(8) . . . . ?
Co Co P O13 80.3(4) 2_766 . . . ?
C3 Co C1 O1 -97(16) . . . . ?
C2 Co C1 O1 100(16) . . . . ?
P Co C1 O1 0(16) . . . . ?
Co Co C1 O1 -178(100) 2_766 . . . ?
C3 Co C2 O2 174(6) . . . . ?
C1 Co C2 O2 -23(6) . . . . ?
P Co C2 O2 76(6) . . . . ?
Co Co C2 O2 -106(6) 2_766 . . . ?
C1 Co C3 O3 136(11) . . . . ?
C2 Co C3 O3 -62(11) . . . . ?
P Co C3 O3 37(11) . . . . ?
Co Co C3 O3 -143(11) 2_766 . . . ?
O12 P O11 C11 -173.75(12) . . . . ?
O13 P O11 C11 85.46(13) . . . . ?
Co P O11 C11 -43.81(13) . . . . ?
O12 P O13 C31 81.38(13) . . . . ?
O11 P O13 C31 -178.35(12) . . . . ?
Co P O13 C31 -48.31(13) . . . . ?
O11 P O12 C21 90.78(13) . . . . ?
O13 P O12 C21 -168.58(12) . . . . ?
Co P O12 C21 -39.41(14) . . . . ?
P O11 C11 C12 -67.09(19) . . . . ?
P O11 C11 C16 116.23(15) . . . . ?
P O12 C21 C26 118.38(15) . . . . ?
P O12 C21 C22 -66.07(19) . . . . ?
P O13 C31 C32 -70.42(19) . . . . ?
P O13 C31 C36 112.46(16) . . . . ?
C12 C11 C16 C15 0.9(3) . . . . ?
O11 C11 C16 C15 177.50(15) . . . . ?
C26 C21 C22 C23 -1.2(3) . . . . ?
O12 C21 C22 C23 -176.50(16) . . . . ?
C16 C11 C12 C13 -1.4(3) . . . . ?
O11 C11 C12 C13 -177.89(16) . . . . ?
C22 C21 C26 C25 0.6(3) . . . . ?
O12 C21 C26 C25 176.12(17) . . . . ?
C36 C31 C32 C33 -0.5(3) . . . . ?
O13 C31 C32 C33 -177.55(17) . . . . ?
C32 C31 C36 C35 0.4(3) . . . . ?
O13 C31 C36 C35 177.46(17) . . . . ?
C31 C32 C33 C34 0.2(3) . . . . ?
C32 C33 C34 C35 0.2(3) . . . . ?
C33 C34 C35 C36 -0.4(3) . . . . ?
C31 C36 C35 C34 0.1(3) . . . . ?
C21 C22 C23 C24 0.9(3) . . . . ?
C15 C14 C13 C12 0.1(3) . . . . ?
C11 C12 C13 C14 0.8(3) . . . . ?
C13 C14 C15 C16 -0.7(3) . . . . ?
C11 C16 C15 C14 0.2(3) . . . . ?
C22 C23 C24 C25 -0.2(3) . . . . ?
C23 C24 C25 C26 -0.4(3) . . . . ?
C21 C26 C25 C24 0.2(3) . . . . ?
